data_2000189
loop_
_publ_author_name
'Zhang, H.'
'Self, J.'
'Khanapure, S. P.'
'Biehl, E.'

_publ_section_title
;
 Structure of
 10-benzyl-2-[(3,4-dimethoxyphenyl)methyl]phenothiazine-1-carbonitrile
;
_journal_issue 11
_journal_name_full 'Acta Crystallographica Section C'
_journal_page_first 2465
_journal_page_last 2466
_journal_paper_doi 10.1107/S0108270191005346
_journal_volume 47
_journal_year 1991
_chemical_formula_sum 'C29 H24 N2 O2 S'
_chemical_formula_weight 464.58
_space_group_crystal_system triclinic
_space_group_IT_number 2
_space_group_name_Hall '-P 1'
_space_group_name_H-M_alt 'P -1'
_cell_angle_alpha 71.07(2)
_cell_angle_beta 67.26(2)
_cell_angle_gamma 75.61(2)
_cell_formula_units_Z 2
_cell_length_a 9.967(3)
_cell_length_b 10.912(3)
_cell_length_c 12.258(3)
_cell_volume 1151.4(6)
_diffrn_radiation_type Mo
_diffrn_radiation_wavelength 0.71073
_exptl_absorpt_coefficient_mu 0.162
_exptl_crystal_density_diffrn 1.34
_exptl_crystal_F_000 488
_cod_data_source_file st0511.cif
_cod_data_source_block st0511a
_cod_depositor_comments
;
 Changing the space group from 'P 1' to '-P 1' after consulting the original
 publication.

 Antanas Vaitkus,
 2017-09-11
;
_cod_original_cell_volume 1151.4(8)
_cod_original_sg_symbol_Hall 'P 1'
_cod_original_sg_symbol_H-M 'P 1'
_cod_original_formula_sum 'C29 H24 N2 O2 S1'
_cod_database_code 2000189

loop_
_space_group_symop_id
_space_group_symop_operation_xyz
1 x,y,z
2 -x,-y,-z

loop_
_atom_site_label
_atom_site_fract_x
_atom_site_fract_y
_atom_site_fract_z
_atom_site_U_iso_or_equiv
C(1) .31442(17) .46502(15) .13095(14) .0330(7)
C(2) .41408(18) .37307(16) .18307(15) .0377(7)
C(3) .4965(2) .41643(18) .22763(17) .0439(8)
C(4) .4791(2) .54667(19) .22462(17) .0428(8)
S(5) .33564(6) .79582(5) .20020(5) .0456(2)
C(6) .3171(2) 1.00880(17) .00834(19) .0441(8)
C(7) .2732(2) 1.07633(18) -.09131(19) .0486(9)
C(8) .2046(2) 1.01665(18) -.13392(19) .0485(8)
C(9) .1772(2) .88864(17) -.07627(18) .0422(8)
N(10) .18295(15) .69160(13) .09060(13) .0362(6)
C(4a) .37226(18) .63594(16) .18219(15) .0344(7)
C(5a) .28861(17) .88059(16) .06802(16) .0361(7)
C(9a) .21598(17) .82032(15) .02708(15) .0336(7)
C(10a) .28797(17) .59783(15) .13366(14) .0313(6)
C(11) .24863(19) .41734(16) .06970(16) .0397(7)
N(12) .2049(2) .37160(17) .02026(17) .0569(9)
C(13) .4299(2) .22906(18) .19316(17) .0454(8)
C(14) .34270(18) .15233(15) .31798(15) .0347(8)
C(15) .40622(19) .02743(16) .36627(16) .0355(7)
C(16) .33179(18) -.04933(15) .47737(15) .0352(7)
C(17) .18903(18) -.00140(16) .54419(15) .0359(7)
C(18) .1266(2) .12251(17) .49734(17) .0398(8)
C(19) .2027(2) .19904(17) .38466(17) .0401(8)
C(20) .04633(19) .65744(17) .09559(17) .0370(7)
C(21) -.03599(17) .58081(15) .22127(15) .0334(7)
C(22) -.0990(2) .47467(18) .23432(18) .0439(8)
C(23) -.1797(2) .4067(2) .3484(2) .0547(10)
C(24) -.1991(2) .4445(2) .4505(2) .0590(10)
C(25) -.1390(3) .5505(3) .4389(2) .0617(11)
C(26) -.0573(2) .6179(2) .32504(19) .0489(9)
O(27) .38702(13) -.17279(11) .52954(12) .0475(6)
C(28) .5274(2) -.2265(2) .4604(2) .0489(9)
O(29) .12345(13) -.08521(12) .65274(11) .0474(6)
C(30) -.0242(2) -.0433(3) .7200(2) .0513(10)
H(3) .569(2) .3522(19) .2587(17) ?
H(4) .538(2) .5764(18) .2534(17) ?
H(6) .367(2) 1.0472(19) .0364(17) ?
H(7) .294(2) 1.1627(19) -.1315(17) ?
H(8) .173(2) 1.061(2) -.205(2) ?
H(9) .132(2) .8460(19) -.1096(18) ?
H(13a) .535(2) .1912(19) .1773(18) ?
H(13b) .405(2) .218(2) .128(2) ?
H(15) .503(2) -.0039(16) .3206(15) ?
H(18) .027(2) .1567(18) .5423(17) ?
H(19) .1560(19) .2842(18) .3531(16) ?
H(20a) .060(2) .6110(18) .0325(17) ?
H(20b) -.017(2) .743(2) .0753(18) ?
H(22) -.082(2) .4487(19) .1601(18) ?
H(23) -.220(3) .332(2) .357(2) ?
H(24) -.248(3) .397(2) .526(2) ?
H(25) -.152(3) .577(2) .509(2) ?
H(26) -.013(2) .694(2) .3160(19) ?
H(28a) .542(2) -.316(2) .507(2) ?
H(28b) .527(2) -.2251(19) .381(2) ?
H(28c) .604(2) -.177(2) .4475(18) ?
H(30a) -.053(2) -.120(2) .789(2) ?
H(30b) -.026(3) .032(2) .751(2) ?
H(30c) -.086(2) -.021(2) .672(2) ?
